data_7225710
loop_
_publ_author_name
'Zhang, Pengbo'
'Zhang, Liangliang'
'Gao, Yuzhen'
'Tang, Guo'
'Zhao, Yufen'

_publ_section_title
;
 Synthesis of 3-phosphinoylquinolines via a
 phosphinoylation--cyclization--aromatization process mediated by
 tert-butyl hydroperoxide
;
_journal_issue 65
_journal_name_full 'RSC Adv.'
_journal_page_first 60922
_journal_paper_doi 10.1039/C6RA11426A
_journal_volume 6
_journal_year 2016
_chemical_formula_sum 'C27 H11.5 F N O P'
_chemical_formula_weight 415.84
_chemical_name_systematic
; 
 ? 
;
_space_group_IT_number 14
_symmetry_cell_setting monoclinic
_symmetry_space_group_name_Hall '-P 2yn'
_symmetry_space_group_name_H-M 'P 1 21/n 1'
_atom_sites_solution_hydrogens geom
_atom_sites_solution_primary direct
_atom_sites_solution_secondary difmap
_audit_creation_method SHELXL-97
_audit_update_record
;
2015-12-25 deposited with the CCDC.
2016-06-20 downloaded from the CCDC.
;
_cell_angle_alpha 90.00
_cell_angle_beta 108.484(3)
_cell_angle_gamma 90.00
_cell_formula_units_Z 4
_cell_length_a 12.481(3)
_cell_length_b 10.625(2)
_cell_length_c 17.678(4)
_cell_measurement_reflns_used 5155
_cell_measurement_temperature 173(2)
_cell_measurement_theta_max 28.54
_cell_measurement_theta_min 2.40
_cell_volume 2223.4(8)
_computing_structure_refinement 'SHELXL-97 (Sheldrick, 1997)'
_computing_structure_solution 'SHELXS-97 (Sheldrick, 1990)'
_diffrn_ambient_temperature 173(2)
_diffrn_measured_fraction_theta_full 0.995
_diffrn_measured_fraction_theta_max 0.995
_diffrn_measurement_device_type 'CCD area detector'
_diffrn_measurement_method 'phi and omega scans'
_diffrn_radiation_monochromator graphite
_diffrn_radiation_source 'fine-focus sealed tube'
_diffrn_radiation_type MoK\a
_diffrn_radiation_wavelength 0.71073
_diffrn_reflns_av_R_equivalents 0.0270
_diffrn_reflns_av_sigmaI/netI 0.0242
_diffrn_reflns_limit_h_max 15
_diffrn_reflns_limit_h_min -15
_diffrn_reflns_limit_k_max 13
_diffrn_reflns_limit_k_min -12
_diffrn_reflns_limit_l_max 21
_diffrn_reflns_limit_l_min -21
_diffrn_reflns_number 16752
_diffrn_reflns_theta_full 26.00
_diffrn_reflns_theta_max 26.00
_diffrn_reflns_theta_min 1.76
_exptl_absorpt_coefficient_mu 0.150
_exptl_absorpt_correction_T_max 1
_exptl_absorpt_correction_T_min 0.890297
_exptl_absorpt_correction_type none
_exptl_crystal_colour colorless
_exptl_crystal_density_diffrn 1.242
_exptl_crystal_density_method 'not measured'
_exptl_crystal_description block
_exptl_crystal_F_000 850
_exptl_crystal_size_max 0.2
_exptl_crystal_size_mid 0.2
_exptl_crystal_size_min 0.2
_refine_diff_density_max 0.644
_refine_diff_density_min -0.247
_refine_diff_density_rms 0.071
_refine_ls_extinction_method none
_refine_ls_goodness_of_fit_ref 1.616
_refine_ls_hydrogen_treatment mixed
_refine_ls_matrix_type full
_refine_ls_number_parameters 280
_refine_ls_number_reflns 4348
_refine_ls_number_restraints 0
_refine_ls_restrained_S_all 1.616
_refine_ls_R_factor_all 0.0602
_refine_ls_R_factor_gt 0.0563
_refine_ls_shift/su_max 0.001
_refine_ls_shift/su_mean 0.000
_refine_ls_structure_factor_coef Fsqd
_refine_ls_weighting_details 'calc w=1/[\s^2^(Fo^2^)+(0.1000P)^2^+0.0000P] where P=(Fo^2^+2Fc^2^)/3'
_refine_ls_weighting_scheme calc
_refine_ls_wR_factor_gt 0.1919
_refine_ls_wR_factor_ref 0.1958
_reflns_number_gt 3977
_reflns_number_total 4348
_reflns_threshold_expression >2sigma(I)
_cod_data_source_file c6ra11426a2.cif
_cod_data_source_block t1217m
_cod_original_cell_volume 2223.3(8)
_cod_original_sg_symbol_H-M P21/n
_cod_original_formula_sum 'C27 H11.50 F N O P'
_cod_database_code 7225710

loop_
_symmetry_equiv_pos_as_xyz
'x, y, z'
'-x+1/2, y+1/2, -z+1/2'
'-x, -y, -z'
'x-1/2, -y-1/2, z-1/2'

loop_
_atom_site_label
_atom_site_type_symbol
_atom_site_fract_x
_atom_site_fract_y
_atom_site_fract_z
_atom_site_U_iso_or_equiv
_atom_site_adp_type
_atom_site_occupancy
_atom_site_symmetry_multiplicity
_atom_site_calc_flag
_atom_site_refinement_flags
P1 P 0.95359(4) 0.54726(5) 0.22898(3) 0.0230(2) Uani 1 1 d .
O1 O 0.94996(13) 0.46832(14) 0.15950(9) 0.0315(4) Uani 1 1 d .
N1 N 1.15762(14) 0.85236(18) 0.26697(11) 0.0307(4) Uani 1 1 d .
C22 C 0.81736(17) 0.56657(19) 0.24033(12) 0.0247(4) Uani 1 1 d .
C3 C 0.94699(17) 0.78210(19) 0.15950(12) 0.0248(4) Uani 1 1 d .
F5 F 0.51366(13) 0.67017(18) -0.03693(9) 0.0591(5) Uani 1 1 d .
C4 C 0.99800(18) 0.89758(19) 0.14992(12) 0.0269(4) Uani 1 1 d .
C16 C 1.04564(17) 0.47678(19) 0.31808(13) 0.0266(4) Uani 1 1 d .
C10 C 0.83241(17) 0.75244(19) 0.10527(12) 0.0262(4) Uani 1 1 d .
C2 C 1.00572(16) 0.70387(18) 0.22125(12) 0.0243(4) Uani 1 1 d .
C11 C 0.73939(18) 0.8000(2) 0.12261(12) 0.0287(5) Uani 1 1 d .
H11 H 0.7500 0.8526 0.1664 0.034 Uiso 1 1 calc R
C9 C 1.10354(17) 0.9292(2) 0.20545(13) 0.0282(5) Uani 1 1 d .
C1 C 1.10962(17) 0.7448(2) 0.27251(13) 0.0290(5) Uani 1 1 d .
H1 H 1.1478 0.6913 0.3139 0.035 Uiso 1 1 calc R
C23 C 0.79828(19) 0.6490(2) 0.29536(13) 0.0311(5) Uani 1 1 d .
H23 H 0.8583 0.6931 0.3299 0.037 Uiso 1 1 calc R
C17 C 1.0624(2) 0.5218(2) 0.39483(13) 0.0348(5) Uani 1 1 d .
H17 H 1.0257 0.5947 0.4023 0.042 Uiso 1 1 calc R
C25 C 0.60247(19) 0.6013(2) 0.24701(15) 0.0382(6) Uani 1 1 d .
H25 H 0.5296 0.6137 0.2489 0.046 Uiso 1 1 calc R
C26 C 0.6207(2) 0.5190(2) 0.19258(15) 0.0375(6) Uani 1 1 d .
H26 H 0.5604 0.4751 0.1580 0.045 Uiso 1 1 calc R
C27 C 0.72811(19) 0.5013(2) 0.18917(13) 0.0302(5) Uani 1 1 d .
H27 H 0.7406 0.4454 0.1524 0.036 Uiso 1 1 calc R
C21 C 1.1009(2) 0.3676(2) 0.30896(14) 0.0333(5) Uani 1 1 d .
H21 H 1.0904 0.3357 0.2581 0.040 Uiso 1 1 calc R
C6 C 0.9973(2) 1.0936(2) 0.08172(15) 0.0376(5) Uani 1 1 d .
H6 H 0.9629 1.1489 0.0404 0.045 Uiso 1 1 calc R
C12 C 0.63224(19) 0.7704(2) 0.07590(14) 0.0346(5) Uani 1 1 d .
H12 H 0.5697 0.7995 0.0885 0.042 Uiso 1 1 calc R
C5 C 0.9465(2) 0.9838(2) 0.08832(13) 0.0323(5) Uani 1 1 d .
H5 H 0.8765 0.9646 0.0517 0.039 Uiso 1 1 calc R
C13 C 0.61953(19) 0.6972(2) 0.01055(14) 0.0381(5) Uani 1 1 d .
C15 C 0.8156(2) 0.6788(2) 0.03806(12) 0.0331(5) Uani 1 1 d .
H15 H 0.8775 0.6479 0.0254 0.040 Uiso 1 1 calc R
C8 C 1.1540(2) 1.0438(2) 0.19733(16) 0.0368(5) Uani 1 1 d .
H8 H 1.2238 1.0652 0.2334 0.044 Uiso 1 1 calc R
C18 C 1.1325(2) 0.4596(2) 0.45935(14) 0.0405(6) Uani 1 1 d .
H18 H 1.1440 0.4911 0.5104 0.049 Uiso 1 1 calc R
C24 C 0.6915(2) 0.6657(2) 0.29901(15) 0.0359(5) Uani 1 1 d .
H24 H 0.6789 0.7204 0.3364 0.043 Uiso 1 1 calc R
C7 C 1.1019(2) 1.1241(2) 0.13727(16) 0.0397(6) Uani 1 1 d .
H7 H 1.1361 1.2004 0.1329 0.048 Uiso 1 1 calc R
C19 C 1.1858(2) 0.3514(2) 0.44926(15) 0.0433(6) Uani 1 1 d .
H19 H 1.2322 0.3087 0.4934 0.052 Uiso 1 1 calc R
C20 C 1.1709(2) 0.3061(2) 0.37416(15) 0.0416(6) Uani 1 1 d .
H20 H 1.2084 0.2335 0.3673 0.050 Uiso 1 1 calc R
C14 C 0.7088(2) 0.6511(2) -0.00986(14) 0.0406(6) Uani 1 1 d .
H14 H 0.6972 0.6019 -0.0553 0.049 Uiso 1 1 calc R

loop_
_atom_site_aniso_label
_atom_site_aniso_U_11
_atom_site_aniso_U_22
_atom_site_aniso_U_33
_atom_site_aniso_U_23
_atom_site_aniso_U_13
_atom_site_aniso_U_12
P1 0.0219(3) 0.0215(3) 0.0251(3) 0.00055(18) 0.0067(2) 0.00118(18)
O1 0.0344(9) 0.0302(8) 0.0299(8) -0.0005(6) 0.0101(6) 0.0048(6)
N1 0.0205(9) 0.0303(10) 0.0405(10) 0.0025(7) 0.0084(7) -0.0001(7)
C22 0.0235(10) 0.0208(9) 0.0300(10) 0.0044(8) 0.0088(8) 0.0013(7)
C3 0.0259(10) 0.0244(10) 0.0271(10) -0.0006(8) 0.0128(8) 0.0030(8)
F5 0.0364(8) 0.0670(11) 0.0553(10) -0.0101(8) -0.0116(7) -0.0022(7)
C4 0.0281(10) 0.0249(10) 0.0319(10) 0.0011(8) 0.0154(8) 0.0034(8)
C16 0.0245(10) 0.0234(10) 0.0314(11) 0.0032(8) 0.0082(8) -0.0012(8)
C10 0.0275(10) 0.0245(10) 0.0259(10) 0.0044(8) 0.0075(8) 0.0027(8)
C2 0.0226(10) 0.0243(10) 0.0288(10) -0.0003(8) 0.0120(8) 0.0001(7)
C11 0.0322(11) 0.0264(10) 0.0271(10) -0.0004(8) 0.0089(8) 0.0009(8)
C9 0.0244(10) 0.0263(10) 0.0380(11) 0.0014(8) 0.0158(9) 0.0016(8)
C1 0.0224(10) 0.0271(11) 0.0371(11) 0.0051(8) 0.0090(8) 0.0047(8)
C23 0.0321(11) 0.0292(11) 0.0326(11) -0.0015(9) 0.0113(9) -0.0019(8)
C17 0.0380(13) 0.0309(11) 0.0328(12) -0.0034(9) 0.0072(9) -0.0004(9)
C25 0.0258(11) 0.0362(13) 0.0567(14) 0.0119(11) 0.0188(10) 0.0009(9)
C26 0.0253(11) 0.0335(12) 0.0479(14) 0.0055(10) 0.0034(10) -0.0056(9)
C27 0.0305(11) 0.0242(10) 0.0338(11) 0.0021(8) 0.0070(9) 0.0013(8)
C21 0.0350(12) 0.0299(11) 0.0349(11) 0.0011(9) 0.0111(9) 0.0038(9)
C6 0.0473(14) 0.0303(12) 0.0402(12) 0.0087(10) 0.0209(11) 0.0048(10)
C12 0.0271(11) 0.0355(12) 0.0400(12) 0.0057(10) 0.0089(9) 0.0048(9)
C5 0.0367(12) 0.0286(11) 0.0339(12) 0.0042(9) 0.0146(10) 0.0055(9)
C13 0.0292(11) 0.0382(13) 0.0375(12) 0.0020(10) -0.0026(9) 0.0004(9)
C15 0.0376(12) 0.0326(11) 0.0280(11) 0.0014(8) 0.0091(9) 0.0057(9)
C8 0.0306(12) 0.0334(12) 0.0505(14) 0.0006(10) 0.0188(10) -0.0037(9)
C18 0.0406(14) 0.0437(14) 0.0289(12) -0.0027(9) -0.0009(10) -0.0056(10)
C24 0.0383(13) 0.0332(12) 0.0423(13) 0.0030(10) 0.0216(10) 0.0031(9)
C7 0.0437(13) 0.0249(11) 0.0591(15) 0.0063(10) 0.0286(12) -0.0013(9)
C19 0.0386(13) 0.0422(14) 0.0394(13) 0.0092(11) -0.0015(10) -0.0002(10)
C20 0.0388(13) 0.0341(13) 0.0483(14) 0.0045(10) 0.0086(11) 0.0106(10)
C14 0.0477(14) 0.0410(13) 0.0291(11) -0.0045(10) 0.0067(10) 0.0035(11)

loop_
_atom_type_symbol
_atom_type_description
_atom_type_scat_dispersion_real
_atom_type_scat_dispersion_imag
_atom_type_scat_source
C C 0.0033 0.0016 'International Tables Vol C Tables 4.2.6.8 and 6.1.1.4'
H H 0.0000 0.0000 'International Tables Vol C Tables 4.2.6.8 and 6.1.1.4'
N N 0.0061 0.0033 'International Tables Vol C Tables 4.2.6.8 and 6.1.1.4'
O O 0.0106 0.0060 'International Tables Vol C Tables 4.2.6.8 and 6.1.1.4'
P P 0.1023 0.0942 'International Tables Vol C Tables 4.2.6.8 and 6.1.1.4'
F F 0.0171 0.0103 'International Tables Vol C Tables 4.2.6.8 and 6.1.1.4'
Cl Cl 0.1484 0.1585 'International Tables Vol C Tables 4.2.6.8 and 6.1.1.4'

loop_
_geom_angle_atom_site_label_1
_geom_angle_atom_site_label_2
_geom_angle_atom_site_label_3
_geom_angle
O1 P1 C22 112.31(10)
O1 P1 C16 109.62(9)
C22 P1 C16 108.48(10)
O1 P1 C2 112.14(9)
C22 P1 C2 106.33(9)
C16 P1 C2 107.77(9)
C1 N1 C9 117.55(18)
C27 C22 C23 119.7(2)
C27 C22 P1 117.93(16)
C23 C22 P1 122.25(16)
C2 C3 C4 117.97(19)
C2 C3 C10 122.98(18)
C4 C3 C10 119.01(18)
C9 C4 C5 118.6(2)
C9 C4 C3 118.59(19)
C5 C4 C3 122.8(2)
C21 C16 C17 118.4(2)
C21 C16 P1 116.85(16)
C17 C16 P1 124.72(17)
C15 C10 C11 119.1(2)
C15 C10 C3 121.95(18)
C11 C10 C3 118.91(18)
C3 C2 C1 118.45(18)
C3 C2 P1 119.97(15)
C1 C2 P1 121.36(15)
C12 C11 C10 120.6(2)
N1 C9 C8 118.7(2)
N1 C9 C4 122.14(19)
C8 C9 C4 119.1(2)
N1 C1 C2 125.22(19)
C24 C23 C22 120.2(2)
C18 C17 C16 120.4(2)
C26 C25 C24 120.4(2)
C25 C26 C27 119.9(2)
C26 C27 C22 119.9(2)
C20 C21 C16 120.6(2)
C5 C6 C7 119.9(2)
C13 C12 C11 118.3(2)
C6 C5 C4 121.0(2)
F5 C13 C12 118.5(2)
F5 C13 C14 118.5(2)
C12 C13 C14 123.0(2)
C14 C15 C10 120.5(2)
C7 C8 C9 120.5(2)
C17 C18 C19 120.4(2)
C23 C24 C25 119.7(2)
C8 C7 C6 120.8(2)
C18 C19 C20 120.0(2)
C19 C20 C21 120.1(2)
C15 C14 C13 118.4(2)

loop_
_geom_bond_atom_site_label_1
_geom_bond_atom_site_label_2
_geom_bond_distance
P1 O1 1.4762(16)
P1 C22 1.786(2)
P1 C16 1.793(2)
P1 C2 1.807(2)
N1 C1 1.309(3)
N1 C9 1.356(3)
C22 C27 1.379(3)
C22 C23 1.385(3)
C3 C2 1.383(3)
C3 C4 1.417(3)
C3 C10 1.481(3)
F5 C13 1.353(3)
C4 C9 1.411(3)
C4 C5 1.412(3)
C16 C21 1.385(3)
C16 C17 1.391(3)
C10 C15 1.382(3)
C10 C11 1.387(3)
C2 C1 1.395(3)
C11 C12 1.367(3)
C9 C8 1.400(3)
C23 C24 1.366(3)
C17 C18 1.368(3)
C25 C26 1.371(4)
C25 C24 1.379(4)
C26 C27 1.374(3)
C21 C20 1.371(3)
C6 C5 1.351(3)
C6 C7 1.400(4)
C12 C13 1.359(3)
C13 C14 1.367(4)
C15 C14 1.366(4)
C8 C7 1.356(4)
C18 C19 1.368(4)
C19 C20 1.368(4)

loop_
_platon_squeeze_void_nr
_platon_squeeze_void_average_x
_platon_squeeze_void_average_y
_platon_squeeze_void_average_z
_platon_squeeze_void_volume
_platon_squeeze_void_count_electrons
_platon_squeeze_void_content
1 0.500 0.000 0.500 124 37 ' '
2 1.000 0.500 1.000 124 37 ' '
